data_1561340
loop_
_publ_author_name
'Padalwar, Nitin Balkrushna'
'Vidyasagar, Kanamaluru'

_publ_section_title
;
 Synthetic and structural investigations of mercurous and mercuric
 organophosphonates and phenylarsonates
;
_journal_name_full 'Journal of Solid State Chemistry'
_journal_page_first 83
_journal_page_last 94
_journal_paper_doi 10.1016/j.jssc.2016.08.012
_journal_volume 243
_journal_year 2016
_chemical_formula_moiety 'C3 H6 Hg4 O6 P2'
_chemical_formula_sum 'C3 H6 Hg4 O6 P2'
_chemical_formula_weight 1002.38
_space_group_IT_number 63
_space_group_name_Hall '-C 2c 2'
_space_group_name_H-M_alt 'C m c m'
_symmetry_cell_setting orthorhombic
_symmetry_space_group_name_Hall '-C 2c 2'
_symmetry_space_group_name_H-M 'C m c m'
_atom_sites_solution_hydrogens geom
_atom_sites_solution_primary direct
_atom_sites_solution_secondary difmap
_audit_creation_method SHELXL-97
_cell_angle_alpha 90.00
_cell_angle_beta 90.00
_cell_angle_gamma 90.00
_cell_formula_units_Z 4
_cell_length_a 11.9725(7)
_cell_length_b 10.4147(7)
_cell_length_c 8.3646(6)
_cell_measurement_reflns_used 11531
_cell_measurement_temperature 293(2)
_cell_measurement_theta_max 32.44
_cell_measurement_theta_min 2.59
_cell_volume 1042.98(12)
_computing_cell_refinement APEXII,Bruker,2004
_computing_data_collection APEXII,Bruker,2004
_computing_data_reduction SAINT,Bruker,2004
_computing_molecular_graphics 'ORTEP-3 (Farrugia, 1997)'
_computing_publication_material 'SHELXL-97 (Sheldrick, 1997)'
_computing_structure_refinement 'SHELXL-97 (Sheldrick, 1997)'
_computing_structure_solution 'SHELXS-97 (Sheldrick, 1997)'
_diffrn_ambient_temperature 293(2)
_diffrn_measured_fraction_theta_full 0.975
_diffrn_measured_fraction_theta_max 0.975
_diffrn_measurement_device_type 'Bruker ApexII ccd area detector'
_diffrn_measurement_method 'phi and omega scans'
_diffrn_radiation_monochromator graphite
_diffrn_radiation_source 'fine-focus sealed tube'
_diffrn_radiation_type MoK\a
_diffrn_radiation_wavelength 0.71073
_diffrn_reflns_av_R_equivalents 0.0924
_diffrn_reflns_av_sigmaI/netI 0.0478
_diffrn_reflns_limit_h_max 17
_diffrn_reflns_limit_h_min -17
_diffrn_reflns_limit_k_max 15
_diffrn_reflns_limit_k_min -15
_diffrn_reflns_limit_l_max 12
_diffrn_reflns_limit_l_min -12
_diffrn_reflns_number 11531
_diffrn_reflns_theta_full 32.44
_diffrn_reflns_theta_max 32.44
_diffrn_reflns_theta_min 2.59
_exptl_absorpt_coefficient_mu 59.005
_exptl_absorpt_correction_T_max 0.0298
_exptl_absorpt_correction_T_min 0.0203
_exptl_absorpt_correction_type multi-scan
_exptl_absorpt_process_details SADABS(Bruker,2004)
_exptl_crystal_colour colorless
_exptl_crystal_density_diffrn 6.384
_exptl_crystal_density_method 'not measured'
_exptl_crystal_description block
_exptl_crystal_F_000 1688
_exptl_crystal_size_max 0.30
_exptl_crystal_size_mid 0.25
_exptl_crystal_size_min 0.20
_refine_diff_density_max 4.245
_refine_diff_density_min -2.806
_refine_diff_density_rms 0.580
_refine_ls_extinction_coef 0.00075(6)
_refine_ls_extinction_expression Fc^*^=kFc[1+0.001xFc^2^\l^3^/sin(2\q)]^-1/4^
_refine_ls_extinction_method SHELXL
_refine_ls_goodness_of_fit_ref 1.073
_refine_ls_hydrogen_treatment mixed
_refine_ls_matrix_type full
_refine_ls_number_parameters 34
_refine_ls_number_reflns 1005
_refine_ls_number_restraints 0
_refine_ls_restrained_S_all 1.073
_refine_ls_R_factor_all 0.0556
_refine_ls_R_factor_gt 0.0384
_refine_ls_shift/su_max 0.000
_refine_ls_shift/su_mean 0.000
_refine_ls_structure_factor_coef Fsqd
_refine_ls_weighting_details 'calc w=1/[\s^2^(Fo^2^)+(0.0327P)^2^+50.4731P] where P=(Fo^2^+2Fc^2^)/3'
_refine_ls_weighting_scheme calc
_refine_ls_wR_factor_gt 0.0798
_refine_ls_wR_factor_ref 0.0882
_reflns_number_gt 782
_reflns_number_total 1005
_reflns_threshold_expression >2sigma(I)
_cod_data_source_file JSSC-2016-243-83.cif
_cod_data_source_block Hg4O6P2C3H6
_cod_original_sg_symbol_Hall -C2c2
_cod_original_sg_symbol_H-M Cmcm
_cod_database_code 1561340

loop_
_symmetry_equiv_pos_as_xyz
'x, y, z'
'-x, -y, z+1/2'
'x, -y, -z'
'-x, y, -z+1/2'
'x+1/2, y+1/2, z'
'-x+1/2, -y+1/2, z+1/2'
'x+1/2, -y+1/2, -z'
'-x+1/2, y+1/2, -z+1/2'
'-x, -y, -z'
'x, y, -z-1/2'
'-x, y, z'
'x, -y, z-1/2'
'-x+1/2, -y+1/2, -z'
'x+1/2, y+1/2, -z-1/2'
'-x+1/2, y+1/2, z'
'x+1/2, -y+1/2, z-1/2'

loop_
_atom_site_label
_atom_site_type_symbol
_atom_site_fract_x
_atom_site_fract_y
_atom_site_fract_z
_atom_site_U_iso_or_equiv
_atom_site_adp_type
_atom_site_occupancy
_atom_site_symmetry_multiplicity
_atom_site_calc_flag
_atom_site_refinement_flags
_atom_site_disorder_assembly
_atom_site_disorder_group
Hg1 Hg 0.10574(3) 0.16901(4) 0.01990(5) 0.01534(16) Uani 1 1 d . . .
P1 P 0.2688(3) 0.0571(3) -0.2500 0.0060(6) Uiso 1 2 d S . .
O1 O 0.2694(6) 0.1420(6) -0.0996(8) 0.0119(13) Uani 1 1 d . . .
O2 O 0.1689(8) -0.0355(9) -0.2500 0.0118(18) Uiso 1 2 d S . .
C1 C 0.3952(11) -0.0364(14) -0.2500 0.013(2) Uani 1 2 d S . .
H1A H 0.3953 -0.0914 -0.1564 0.016 Uiso 0.50 1 calc PR . .
H1B H 0.3953 -0.0914 -0.3436 0.016 Uiso 0.50 1 calc PR . .
C2 C 0.5000 0.042(2) -0.2500 0.024(5) Uiso 1 4 d S . .

loop_
_atom_site_aniso_label
_atom_site_aniso_U_11
_atom_site_aniso_U_22
_atom_site_aniso_U_33
_atom_site_aniso_U_23
_atom_site_aniso_U_13
_atom_site_aniso_U_12
Hg1 0.0040(2) 0.0170(2) 0.0251(2) 0.00178(14) 0.00162(13) 0.00164(13)
O1 0.008(3) 0.013(3) 0.015(3) -0.005(2) 0.004(2) -0.001(2)
C1 0.003(5) 0.015(6) 0.020(6) 0.000 0.000 -0.004(5)

loop_
_atom_type_symbol
_atom_type_description
_atom_type_scat_dispersion_real
_atom_type_scat_dispersion_imag
_atom_type_scat_source
C C 0.0033 0.0016 'International Tables Vol C Tables 4.2.6.8 and 6.1.1.4'
H H 0.0000 0.0000 'International Tables Vol C Tables 4.2.6.8 and 6.1.1.4'
O O 0.0106 0.0060 'International Tables Vol C Tables 4.2.6.8 and 6.1.1.4'
P P 0.1023 0.0942 'International Tables Vol C Tables 4.2.6.8 and 6.1.1.4'
Hg Hg -2.3894 9.2266 'International Tables Vol C Tables 4.2.6.8 and 6.1.1.4'

loop_
_geom_angle_atom_site_label_1
_geom_angle_atom_site_label_2
_geom_angle_atom_site_label_3
_geom_angle
_geom_angle_site_symmetry_1
_geom_angle_site_symmetry_3
O1 Hg1 O2 90.5(3) . 3
O1 Hg1 Hg1 152.06(18) . 11
O2 Hg1 Hg1 107.7(2) 3 11
O1 Hg1 O1 72.5(3) . 13
O2 Hg1 O1 92.9(3) 3 13
Hg1 Hg1 O1 125.73(15) 11 13
O2 P1 O1 111.4(3) . .
O2 P1 O1 111.4(3) . 10
O1 P1 O1 109.8(6) . 10
O2 P1 C1 108.4(6) . .
O1 P1 C1 107.9(4) . .
O1 P1 C1 107.9(4) 10 .
P1 O1 Hg1 116.0(4) . .
P1 O1 Hg1 131.1(4) . 13
Hg1 O1 Hg1 107.5(3) . 13
P1 O2 Hg1 125.9(2) . 12
P1 O2 Hg1 125.9(2) . 3
Hg1 O2 Hg1 101.1(3) 12 3
C2 C1 P1 114.2(12) . .
C1 C2 C1 114(2) . 11_655

loop_
_geom_bond_atom_site_label_1
_geom_bond_atom_site_label_2
_geom_bond_distance
_geom_bond_site_symmetry_2
Hg1 O1 2.217(7) .
Hg1 O2 2.492(6) 3
Hg1 Hg1 2.5321(7) 11
Hg1 O1 2.561(7) 13
P1 O2 1.536(10) .
P1 O1 1.537(7) .
P1 O1 1.538(7) 10
P1 C1 1.800(14) .
O1 Hg1 2.560(7) 13
O2 Hg1 2.492(6) 12
O2 Hg1 2.492(6) 3
C1 C2 1.497(19) .
C2 C1 1.497(19) 11_655
